data_7025427
loop_
_publ_author_name
'Rabinovich, Elena'
'Aharonovich, Sinai'
'Botoshansky, Mark'
'Eisen, Moris S.'

_publ_section_title
;
 Thorium 2-pyridylamidinates: synthesis, structure and catalytic activity
 towards the cyclo-oligomerization of epsilon-caprolactone.
;
_journal_issue 29
_journal_name_full 'Dalton transactions (Cambridge, England : 2003)'
_journal_page_first 6667
_journal_page_last 6676
_journal_paper_doi 10.1039/c000661k
_journal_volume 39
_journal_year 2010
_chemical_formula_sum 'C36 H66 Cl N9 Si6 Th'
_chemical_formula_weight 1061.01
_chemical_name_common complex3
_chemical_name_systematic
;
?
;
_space_group_IT_number 146
_symmetry_cell_setting trigonal
_symmetry_space_group_name_Hall 'R 3'
_symmetry_space_group_name_H-M 'R 3 :H'
_atom_sites_solution_hydrogens geom
_atom_sites_solution_primary direct
_atom_sites_solution_secondary difmap
_audit_creation_method SHELXL-97
_cell_angle_alpha 90.00
_cell_angle_beta 90.00
_cell_angle_gamma 120.00
_cell_formula_units_Z 3
_cell_length_a 15.407(3)
_cell_length_b 15.407(3)
_cell_length_c 21.160(4)
_cell_measurement_reflns_used 11733
_cell_measurement_temperature 240(1)
_cell_measurement_theta_max 25.34
_cell_measurement_theta_min 1.80
_cell_volume 4349.9(15)
_computing_cell_refinement 'DENZO HKL2000 (Otwinowski & Minor 1997)'
_computing_data_collection 'Collect (Nonius, 2006)'
_computing_data_reduction 'DENZO HKL2000 (Otwinowski & Minor 1997)'
_computing_molecular_graphics 'TEXSAN (MSC, 1999)'
_computing_structure_refinement 'SHELXL-97 (Sheldrick, 1997)'
_computing_structure_solution 'SHELXS-97 (Sheldrick, 1997)'
_diffrn_ambient_temperature 240(1)
_diffrn_measured_fraction_theta_full 0.999
_diffrn_measurement_device_type 'Nonius KappaCCD'
_diffrn_measurement_method 'phi- and omega-scans'
_diffrn_radiation_monochromator graphite
_diffrn_radiation_source 'fine-focus sealed tube'
_diffrn_radiation_type MoK\a
_diffrn_radiation_wavelength 0.71073
_diffrn_reflns_av_R_equivalents 0.0707
_diffrn_reflns_av_sigmaI/netI 0.0622
_diffrn_reflns_limit_h_max 18
_diffrn_reflns_limit_h_min -18
_diffrn_reflns_limit_k_max 18
_diffrn_reflns_limit_k_min -18
_diffrn_reflns_limit_l_max 25
_diffrn_reflns_limit_l_min -25
_diffrn_reflns_number 11726
_diffrn_reflns_theta_full 25.34
_diffrn_reflns_theta_max 25.34
_diffrn_reflns_theta_min 1.80
_diffrn_standards_number 0
_exptl_absorpt_coefficient_mu 2.770
_exptl_absorpt_correction_T_max 0.837
_exptl_absorpt_correction_T_min 0.492
_exptl_absorpt_correction_type empirical
_exptl_absorpt_process_details
;
'PLATON (Spek, A.L. 1995)'
;
_exptl_crystal_colour colorless
_exptl_crystal_density_diffrn 1.215
_exptl_crystal_density_method 'not measured'
_exptl_crystal_description plate
_exptl_crystal_F_000 1608
_exptl_crystal_size_max 0.22
_exptl_crystal_size_mid 0.18
_exptl_crystal_size_min 0.08
_refine_diff_density_max 1.001
_refine_diff_density_min -0.697
_refine_diff_density_rms 0.144
_refine_ls_abs_structure_details 'Flack H D (1983), Acta Cryst. A39, 876-881'
_refine_ls_abs_structure_Flack 0.097(11)
_refine_ls_extinction_method none
_refine_ls_goodness_of_fit_ref 1.113
_refine_ls_hydrogen_treatment constr
_refine_ls_matrix_type full
_refine_ls_number_parameters 148
_refine_ls_number_reflns 3455
_refine_ls_number_restraints 4
_refine_ls_restrained_S_all 1.117
_refine_ls_R_factor_all 0.0384
_refine_ls_R_factor_gt 0.0375
_refine_ls_shift/su_max 0.001
_refine_ls_shift/su_mean 0.000
_refine_ls_structure_factor_coef Fsqd
_refine_ls_weighting_details 'calc w=1/[\s^2^(Fo^2^)+(0.0531P)^2^+0.0000P] where P=(Fo^2^+2Fc^2^)/3'
_refine_ls_weighting_scheme calc
_refine_ls_wR_factor_gt 0.0942
_refine_ls_wR_factor_ref 0.0948
_reflns_number_gt 3427
_reflns_number_total 3455
_reflns_threshold_expression >2sigma(I)
_cod_data_source_file c000661k.txt
_cod_data_source_block complex3
_cod_original_sg_symbol_H-M 'R 3'
_cod_database_code 7025427

loop_
_symmetry_equiv_pos_as_xyz
'x, y, z'
'-y, x-y, z'
'-x+y, -x, z'
'x+2/3, y+1/3, z+1/3'
'-y+2/3, x-y+1/3, z+1/3'
'-x+y+2/3, -x+1/3, z+1/3'
'x+1/3, y+2/3, z+2/3'
'-y+1/3, x-y+2/3, z+2/3'
'-x+y+1/3, -x+2/3, z+2/3'

loop_
_atom_site_label
_atom_site_type_symbol
_atom_site_fract_x
_atom_site_fract_y
_atom_site_fract_z
_atom_site_U_iso_or_equiv
_atom_site_adp_type
_atom_site_occupancy
_atom_site_symmetry_multiplicity
_atom_site_calc_flag
_atom_site_refinement_flags
Th1 Th 0.6667 0.3333 0.0431 0.02021(13) Uani 1 3 d S
Cl1 Cl 0.6667 0.3333 -0.08534(15) 0.0349(7) Uani 1 3 d S
Si1 Si 0.63351(17) 0.08541(16) -0.02399(11) 0.0355(5) Uani 1 1 d .
Si2 Si 0.4408(3) 0.1780(2) 0.16671(15) 0.0551(8) Uani 1 1 d D
N1 N 0.5999(4) 0.1532(4) 0.0270(3) 0.0270(13) Uani 1 1 d .
N2 N 0.5258(5) 0.1932(5) 0.1066(3) 0.0345(15) Uani 1 1 d .
N3 N 0.3782(7) -0.0270(7) 0.0251(5) 0.069(3) Uani 1 1 d .
C1 C 0.5266(5) 0.1239(5) 0.0701(4) 0.0297(16) Uani 1 1 d .
C2 C 0.4494(6) 0.0156(6) 0.0736(4) 0.0346(18) Uani 1 1 d .
C3 C 0.4540(5) -0.0351(5) 0.1234(3) 0.0270(15) Uani 1 1 d .
H3 H 0.5014 -0.0036 0.1551 0.032 Uiso 1 1 calc R
C4 C 0.3872(8) -0.1337(7) 0.1256(5) 0.055(3) Uani 1 1 d .
H4 H 0.3902 -0.1707 0.1594 0.066 Uiso 1 1 calc R
C5 C 0.3162(9) -0.1817(7) 0.0815(6) 0.065(3) Uani 1 1 d .
H5 H 0.2715 -0.2501 0.0849 0.078 Uiso 1 1 calc R
C6 C 0.3105(8) -0.1281(8) 0.0309(6) 0.066(3) Uani 1 1 d .
H6 H 0.2608 -0.1604 0.0006 0.079 Uiso 1 1 calc R
C7 C 0.7710(7) 0.1685(8) -0.0359(5) 0.051(2) Uani 1 1 d .
H7A H 0.7838 0.2314 -0.0532 0.077 Uiso 1 1 calc R
H7B H 0.7952 0.1371 -0.0646 0.077 Uiso 1 1 calc R
H7C H 0.8049 0.1798 0.0039 0.077 Uiso 1 1 calc R
C8 C 0.6109(8) -0.0358(7) 0.0091(5) 0.054(2) Uani 1 1 d .
H8A H 0.5403 -0.0794 0.0154 0.081 Uiso 1 1 calc R
H8B H 0.6452 -0.0242 0.0488 0.081 Uiso 1 1 calc R
H8C H 0.6356 -0.0665 -0.0198 0.081 Uiso 1 1 calc R
C9 C 0.5671(10) 0.0605(9) -0.1017(5) 0.058(3) Uani 1 1 d .
H9A H 0.4964 0.0174 -0.0954 0.087 Uiso 1 1 calc R
H9B H 0.5916 0.0287 -0.1298 0.087 Uiso 1 1 calc R
H9C H 0.5791 0.1227 -0.1199 0.087 Uiso 1 1 calc R
C10 C 0.3167(10) 0.0665(11) 0.1609(8) 0.114(3) Uani 1 1 d D
H10A H 0.3231 0.0077 0.1614 0.171 Uiso 1 1 calc R
H10B H 0.2853 0.0687 0.1222 0.171 Uiso 1 1 calc R
H10C H 0.2764 0.0646 0.1961 0.171 Uiso 1 1 calc R
C11 C 0.4908(12) 0.1726(13) 0.2450(6) 0.114(3) Uani 1 1 d D
H11A H 0.5013 0.1163 0.2465 0.171 Uiso 1 1 calc R
H11B H 0.4437 0.1655 0.2772 0.171 Uiso 1 1 calc R
H11C H 0.5532 0.2332 0.2521 0.171 Uiso 1 1 calc R
C12 C 0.4189(13) 0.2847(11) 0.1651(8) 0.114(3) Uani 1 1 d D
H12A H 0.3943 0.2890 0.1242 0.171 Uiso 1 1 calc R
H12B H 0.4807 0.3455 0.1735 0.171 Uiso 1 1 calc R
H12C H 0.3704 0.2756 0.1968 0.171 Uiso 1 1 calc R

loop_
_atom_site_aniso_label
_atom_site_aniso_U_11
_atom_site_aniso_U_22
_atom_site_aniso_U_33
_atom_site_aniso_U_23
_atom_site_aniso_U_13
_atom_site_aniso_U_12
Th1 0.01833(14) 0.01833(14) 0.02398(19) 0.000 0.000 0.00917(7)
Cl1 0.0375(11) 0.0375(11) 0.0297(16) 0.000 0.000 0.0188(5)
Si1 0.0430(12) 0.0312(11) 0.0387(12) -0.0033(9) 0.0029(10) 0.0232(10)
Si2 0.068(2) 0.0458(16) 0.0592(19) 0.0181(14) 0.0388(16) 0.0339(15)
N1 0.027(3) 0.018(3) 0.036(3) 0.005(3) 0.003(3) 0.011(2)
N2 0.037(4) 0.025(3) 0.040(4) 0.001(3) 0.013(3) 0.014(3)
N3 0.050(5) 0.052(5) 0.092(7) -0.004(5) -0.015(5) 0.016(4)
C1 0.027(4) 0.027(4) 0.035(4) 0.005(3) 0.000(3) 0.013(3)
C2 0.030(4) 0.027(4) 0.049(5) -0.003(4) 0.002(4) 0.016(3)
C3 0.029(4) 0.021(4) 0.025(4) 0.005(3) 0.001(3) 0.008(3)
C4 0.064(6) 0.045(5) 0.054(6) 0.018(5) 0.023(5) 0.025(5)
C5 0.066(7) 0.029(5) 0.076(7) 0.006(5) 0.010(6) 0.005(5)
C6 0.049(6) 0.041(5) 0.080(8) -0.005(5) -0.013(6) 0.002(5)
C7 0.050(5) 0.059(6) 0.053(6) 0.001(5) 0.016(4) 0.034(5)
C8 0.073(7) 0.039(5) 0.063(6) 0.004(4) 0.016(5) 0.038(5)
C9 0.086(8) 0.051(6) 0.035(5) -0.001(5) -0.010(5) 0.033(6)
C10 0.132(8) 0.120(7) 0.116(7) 0.026(6) 0.068(6) 0.082(7)
C11 0.132(8) 0.120(7) 0.116(7) 0.026(6) 0.068(6) 0.082(7)
C12 0.132(8) 0.120(7) 0.116(7) 0.026(6) 0.068(6) 0.082(7)

loop_
_atom_type_symbol
_atom_type_description
_atom_type_scat_dispersion_real
_atom_type_scat_dispersion_imag
_atom_type_scat_source
Th Th -7.2400 8.8979 'International Tables Vol C Tables 4.2.6.8 and 6.1.1.4'
Si Si 0.0817 0.0704 'International Tables Vol C Tables 4.2.6.8 and 6.1.1.4'
Cl Cl 0.1484 0.1585 'International Tables Vol C Tables 4.2.6.8 and 6.1.1.4'
C C 0.0033 0.0016 'International Tables Vol C Tables 4.2.6.8 and 6.1.1.4'
H H 0.0000 0.0000 'International Tables Vol C Tables 4.2.6.8 and 6.1.1.4'
N N 0.0061 0.0033 'International Tables Vol C Tables 4.2.6.8 and 6.1.1.4'

loop_
_geom_angle_atom_site_label_1
_geom_angle_atom_site_label_2
_geom_angle_atom_site_label_3
_geom_angle
_geom_angle_site_symmetry_1
_geom_angle_site_symmetry_3
N1 Th1 N1 118.10(7) . 2_655
N1 Th1 N1 118.10(7) . 3_665
N1 Th1 N1 118.10(7) 2_655 3_665
N1 Th1 N2 86.9(2) . 2_655
N1 Th1 N2 54.4(2) 2_655 2_655
N1 Th1 N2 149.0(2) 3_665 2_655
N1 Th1 N2 54.4(2) . .
N1 Th1 N2 149.0(2) 2_655 .
N1 Th1 N2 86.9(2) 3_665 .
N2 Th1 N2 94.7(2) 2_655 .
N1 Th1 N2 149.0(2) . 3_665
N1 Th1 N2 86.9(2) 2_655 3_665
N1 Th1 N2 54.4(2) 3_665 3_665
N2 Th1 N2 94.7(2) 2_655 3_665
N2 Th1 N2 94.7(2) . 3_665
N1 Th1 Cl1 82.00(14) . .
N1 Th1 Cl1 82.00(14) 2_655 .
N1 Th1 Cl1 82.00(14) 3_665 .
N2 Th1 Cl1 121.83(15) 2_655 .
N2 Th1 Cl1 121.83(15) . .
N2 Th1 Cl1 121.83(15) 3_665 .
N1 Th1 C1 101.8(2) . 2_655
N1 Th1 C1 27.4(2) 2_655 2_655
N1 Th1 C1 140.0(2) 3_665 2_655
N2 Th1 C1 27.1(2) 2_655 2_655
N2 Th1 C1 121.8(2) . 2_655
N2 Th1 C1 93.0(2) 3_665 2_655
Cl1 Th1 C1 101.35(15) . 2_655
N1 Th1 C1 27.4(2) . .
N1 Th1 C1 140.0(2) 2_655 .
N1 Th1 C1 101.8(2) 3_665 .
N2 Th1 C1 93.0(2) 2_655 .
N2 Th1 C1 27.1(2) . .
N2 Th1 C1 121.8(2) 3_665 .
Cl1 Th1 C1 101.35(15) . .
C1 Th1 C1 116.23(10) 2_655 .
N1 Th1 C1 140.0(2) . 3_665
N1 Th1 C1 101.8(2) 2_655 3_665
N1 Th1 C1 27.4(2) 3_665 3_665
N2 Th1 C1 121.8(2) 2_655 3_665
N2 Th1 C1 93.0(2) . 3_665
N2 Th1 C1 27.1(2) 3_665 3_665
Cl1 Th1 C1 101.35(15) . 3_665
C1 Th1 C1 116.22(10) 2_655 3_665
C1 Th1 C1 116.22(10) . 3_665
N1 Si1 C8 113.9(4) . .
N1 Si1 C7 104.3(4) . .
C8 Si1 C7 108.6(5) . .
N1 Si1 C9 111.6(4) . .
C8 Si1 C9 108.5(5) . .
C7 Si1 C9 109.8(5) . .
N2 Si2 C10 115.9(5) . .
N2 Si2 C12 109.0(5) . .
C10 Si2 C12 105.5(8) . .
N2 Si2 C11 110.8(5) . .
C10 Si2 C11 106.4(8) . .
C12 Si2 C11 108.9(8) . .
C1 N1 Si1 132.0(5) . .
C1 N1 Th1 95.3(4) . .
Si1 N1 Th1 132.8(3) . .
C1 N2 Si2 128.6(5) . .
C1 N2 Th1 91.6(4) . .
Si2 N2 Th1 139.3(3) . .
C6 N3 C2 115.9(9) . .
N2 C1 N1 118.2(6) . .
N2 C1 C2 123.4(7) . .
N1 C1 C2 118.4(7) . .
N2 C1 Th1 61.3(4) . .
N1 C1 Th1 57.3(4) . .
C2 C1 Th1 171.0(6) . .
C3 C2 N3 124.2(8) . .
C3 C2 C1 116.6(7) . .
N3 C2 C1 119.2(8) . .
C2 C3 C4 117.0(8) . .
C2 C3 H3 121.5 . .
C4 C3 H3 121.5 . .
C3 C4 C5 123.3(9) . .
C3 C4 H4 118.3 . .
C5 C4 H4 118.3 . .
C4 C5 C6 119.2(9) . .
C4 C5 H5 120.4 . .
C6 C5 H5 120.4 . .
C5 C6 N3 120.4(10) . .
C5 C6 H6 119.8 . .
N3 C6 H6 119.8 . .
Si1 C7 H7A 109.5 . .
Si1 C7 H7B 109.5 . .
H7A C7 H7B 109.5 . .
Si1 C7 H7C 109.5 . .
H7A C7 H7C 109.5 . .
H7B C7 H7C 109.5 . .
Si1 C8 H8A 109.5 . .
Si1 C8 H8B 109.5 . .
H8A C8 H8B 109.5 . .
Si1 C8 H8C 109.5 . .
H8A C8 H8C 109.5 . .
H8B C8 H8C 109.5 . .
Si1 C9 H9A 109.5 . .
Si1 C9 H9B 109.5 . .
H9A C9 H9B 109.5 . .
Si1 C9 H9C 109.5 . .
H9A C9 H9C 109.5 . .
H9B C9 H9C 109.5 . .
Si2 C10 H10A 109.5 . .
Si2 C10 H10B 109.5 . .
H10A C10 H10B 109.5 . .
Si2 C10 H10C 109.5 . .
H10A C10 H10C 109.5 . .
H10B C10 H10C 109.5 . .
Si2 C11 H11A 109.5 . .
Si2 C11 H11B 109.5 . .
H11A C11 H11B 109.5 . .
Si2 C11 H11C 109.5 . .
H11A C11 H11C 109.5 . .
H11B C11 H11C 109.5 . .
Si2 C12 H12A 109.5 . .
Si2 C12 H12B 109.5 . .
H12A C12 H12B 109.5 . .
Si2 C12 H12C 109.5 . .
H12A C12 H12C 109.5 . .
H12B C12 H12C 109.5 . .

loop_
_geom_bond_atom_site_label_1
_geom_bond_atom_site_label_2
_geom_bond_distance
_geom_bond_site_symmetry_2
Th1 N1 2.454(6) .
Th1 N1 2.454(6) 2_655
Th1 N1 2.454(6) 3_665
Th1 N2 2.548(6) 2_655
Th1 N2 2.548(6) .
Th1 N2 2.548(6) 3_665
Th1 Cl1 2.718(3) .
Th1 C1 2.903(7) 2_655
Th1 C1 2.903(7) .
Th1 C1 2.903(7) 3_665
Si1 N1 1.750(6) .
Si1 C8 1.857(9) .
Si1 C7 1.865(9) .
Si1 C9 1.873(11) .
Si2 N2 1.755(7) .
Si2 C10 1.827(13) .
Si2 C12 1.836(12) .
Si2 C11 1.846(14) .
N1 C1 1.342(10) .
N2 C1 1.322(10) .
N3 C6 1.380(13) .
N3 C2 1.402(13) .
C1 C2 1.490(10) .
C2 C3 1.335(11) .
C3 C4 1.344(12) .
C3 H3 0.9300 .
C4 C5 1.344(16) .
C4 H4 0.9300 .
C5 C6 1.380(16) .
C5 H5 0.9300 .
C6 H6 0.9300 .
C7 H7A 0.9600 .
C7 H7B 0.9600 .
C7 H7C 0.9600 .
C8 H8A 0.9600 .
C8 H8B 0.9600 .
C8 H8C 0.9600 .
C9 H9A 0.9600 .
C9 H9B 0.9600 .
C9 H9C 0.9600 .
C10 H10A 0.9600 .
C10 H10B 0.9600 .
C10 H10C 0.9600 .
C11 H11A 0.9600 .
C11 H11B 0.9600 .
C11 H11C 0.9600 .
C12 H12A 0.9600 .
C12 H12B 0.9600 .
C12 H12C 0.9600 .
